data_7705591
loop_
_publ_author_name
'Bernd, Marco A.'
'Bauer, Elisabeth B.'
'Oberkofler, Jens'
'Bauer, Andreas'
'Reich, Robert M.'
'K\"uhn, Fritz E'

_publ_section_title
;
 Macrocyclic NHC complexes of group 10 elements with enlarged aromaticity
 for biological studies.
;
_journal_issue 40
_journal_name_full 'Dalton transactions (Cambridge, England : 2003)'
_journal_page_first 14106
_journal_page_last 14114
_journal_paper_doi 10.1039/d0dt02598d
_journal_volume 49
_journal_year 2020
_chemical_compound_source 'see text'
_chemical_formula_moiety 'C32 H24 N8 Ni, Ag Cl3, C2 H6 O S'
_chemical_formula_sum 'C34 H30 Ag Cl3 F0 N8 Ni O S'
_chemical_formula_weight 871.63
_space_group_IT_number 62
_space_group_name_Hall '-P 2ac 2n'
_space_group_name_H-M_alt 'P n m a'
_symmetry_cell_setting orthorhombic
_symmetry_Int_Tables_number 62
_symmetry_space_group_name_Hall '-P 2ac 2n'
_symmetry_space_group_name_H-M 'P n m a'
_atom_sites_solution_hydrogens geom
_audit_update_record
;
2020-07-22 deposited with the CCDC.	2020-09-03 downloaded from the CCDC.
;
_cell_angle_alpha 90
_cell_angle_beta 90
_cell_angle_gamma 90
_cell_formula_units_Z 4
_cell_length_a 28.136(2)
_cell_length_b 17.1992(13)
_cell_length_c 7.4871(6)
_cell_measurement_reflns_used 9542
_cell_measurement_temperature 100
_cell_measurement_theta_max 28.4603
_cell_measurement_theta_min 2.3683
_cell_volume 3623.1(5)
_computing_cell_refinement 'SAINT (Bruker, 2017)'
_computing_data_collection 'APEX III Control Software (Bruker, 2016)'
_computing_data_reduction 'SAINT (Bruker, 2017)'
_computing_molecular_graphics 'PLATON (Spek, 2011)'
_computing_publication_material 'PLATON (Spek, 2011), enCIFer (Allen, 2014)'
_computing_structure_refinement 'SHELXL2014 (Sheldrick, 2014), SHELXLE (Huebschle, 2011)'
_computing_structure_solution 'SHELXT (Sheldrick, 2015)'
_diffrn_ambient_temperature 100
_diffrn_detector ' CMOS plate '
_diffrn_detector_area_resol_mean 16
_diffrn_measured_fraction_theta_full 0.999
_diffrn_measured_fraction_theta_max 0.999
_diffrn_measurement_device ' \k-geometry diffractometer '
_diffrn_measurement_device_type ' Bruker Photon CMOS '
_diffrn_measurement_method ' phi- and omega-rotation '
_diffrn_radiation_monochromator 'Helios optic'
_diffrn_radiation_probe x-ray
_diffrn_radiation_source 'TXS rotating anode'
_diffrn_radiation_type MoK\a
_diffrn_radiation_wavelength 0.71073
_diffrn_reflns_av_R_equivalents 0.0600
_diffrn_reflns_av_unetI/netI 0.0160
_diffrn_reflns_limit_h_max 36
_diffrn_reflns_limit_h_min -36
_diffrn_reflns_limit_k_max 22
_diffrn_reflns_limit_k_min -22
_diffrn_reflns_limit_l_max 9
_diffrn_reflns_limit_l_min -9
_diffrn_reflns_number 170003
_diffrn_reflns_reduction_process
;
;
_diffrn_reflns_theta_full 25.24
_diffrn_reflns_theta_max 27.48
_diffrn_reflns_theta_min 2.78
_exptl_absorpt_coefficient_mu 1.379
_exptl_absorpt_correction_T_max 0.7460
_exptl_absorpt_correction_T_min 0.6915
_exptl_absorpt_correction_type multi-scan
_exptl_absorpt_process_details 'SADABS 2016/2, Bruker, 2016'
_exptl_crystal_colour 'clear yellow'
_exptl_crystal_density_diffrn 1.598
_exptl_crystal_density_method 'Not Measured'
_exptl_crystal_description fragment
_exptl_crystal_F_000 1760
_exptl_crystal_size_max 0.210
_exptl_crystal_size_mid 0.073
_exptl_crystal_size_min 0.044
_refine_diff_density_max 1.305
_refine_diff_density_min -1.853
_refine_diff_density_rms 0.096
_refine_ls_extinction_method none
_refine_ls_goodness_of_fit_ref 1.086
_refine_ls_hydrogen_treatment constr
_refine_ls_matrix_type full
_refine_ls_number_parameters 233
_refine_ls_number_reflns 4295
_refine_ls_number_restraints 15
_refine_ls_restrained_S_all 1.199
_refine_ls_R_factor_all 0.0449
_refine_ls_R_factor_gt 0.0382
_refine_ls_shift/su_max 0.004
_refine_ls_shift/su_mean 0.000
_refine_ls_structure_factor_coef Fsqd
_refine_ls_weighting_details 'W=1/[\S^2^(FO^2^)+(0.0244P)^2^+12.7992P] WHERE P=(FO^2^+2FC^2^)/3'
_refine_ls_weighting_scheme calc
_refine_ls_wR_factor_gt 0.0804
_refine_ls_wR_factor_ref 0.0831
_reflns_number_gt 3853
_reflns_number_total 4295
_reflns_threshold_expression I>2\s(I)
_cod_data_source_file d0dt02598d2.cif
_cod_data_source_block berma11_0ma_sq
_cod_depositor_comments 'Adding full bibliography for 7705591--7705593.cif.'
_cod_database_code 7705591

loop_
_space_group_symop_id
_space_group_symop_operation_xyz
1 x,y,z
2 1/2-x,-y,1/2+z
3 1/2+x,1/2-y,1/2-z
4 -x,1/2+y,-z
5 -x,-y,-z
6 1/2+x,y,1/2-z
7 1/2-x,1/2+y,1/2+z
8 x,1/2-y,z

loop_
_atom_site_aniso_label
_atom_site_aniso_U_11
_atom_site_aniso_U_22
_atom_site_aniso_U_33
_atom_site_aniso_U_23
_atom_site_aniso_U_13
_atom_site_aniso_U_12
Ag1 0.0153(2) 0.0163(2) 0.0302(2) 0.0000 -0.0019(1) 0.0000
Ni1 0.0080(2) 0.0088(2) 0.0158(2) 0.0000 -0.0004(2) 0.0000
Cl1 0.0149(5) 0.0430(6) 0.0315(6) 0.0000 0.0030(4) 0.0000
Cl2 0.0164(3) 0.0124(3) 0.0274(4) 0.0002(3) -0.0034(3) -0.0004(2)
S1 0.0241(5) 0.0461(7) 0.0192(5) 0.0000 0.0019(4) 0.0000
N1 0.0092(10) 0.0109(10) 0.0204(12) 0.0012(9) -0.0029(9) 0.0014(8)
N2 0.0090(10) 0.0093(10) 0.0178(11) 0.0009(9) 0.0006(9) 0.0015(8)
N3 0.0097(10) 0.0115(10) 0.0154(11) 0.0006(9) -0.0007(9) -0.0016(8)
N4 0.0100(10) 0.0121(11) 0.0161(11) 0.0003(9) 0.0026(9) -0.0020(8)
C1 0.0129(17) 0.0145(18) 0.021(2) 0.0000 -0.0054(16) 0.0000
C2 0.0114(12) 0.0114(11) 0.0169(13) 0.0014(11) -0.0001(10) -0.0021(10)
C3 0.0147(12) 0.0124(12) 0.0195(14) 0.0054(11) -0.0008(11) 0.0018(10)
C4 0.0127(12) 0.0169(13) 0.0267(15) 0.0081(12) -0.0001(12) -0.0007(10)
C5 0.0118(12) 0.0196(14) 0.0358(17) 0.0087(13) 0.0042(12) 0.0038(11)
C6 0.0189(14) 0.0143(13) 0.0336(17) 0.0045(12) 0.0061(13) 0.0037(11)
C7 0.0148(13) 0.0142(13) 0.0245(15) 0.0025(11) 0.0020(11) 0.0003(11)
C8 0.0094(11) 0.0130(12) 0.0202(14) 0.0045(11) 0.0004(10) 0.0015(10)
C9 0.0101(12) 0.0134(12) 0.0198(14) -0.0031(11) -0.0010(10) 0.0009(10)
C10 0.0108(11) 0.0128(12) 0.0117(12) 0.0000(10) -0.0007(10) 0.0013(9)
C11 0.0128(12) 0.0156(13) 0.0120(13) 0.0028(10) 0.0012(10) -0.0034(10)
C12 0.0173(13) 0.0147(12) 0.0143(13) 0.0006(11) -0.0016(11) -0.0027(11)
C13 0.0218(14) 0.0179(14) 0.0199(14) 0.0005(12) 0.0002(12) -0.0071(12)
C14 0.0137(13) 0.0259(15) 0.0258(15) -0.0002(13) 0.0016(12) -0.0085(11)
C15 0.0151(13) 0.0225(14) 0.0216(14) -0.0010(12) 0.0062(11) -0.0026(11)
C16 0.0172(13) 0.0129(12) 0.0124(12) 0.0012(10) -0.0003(10) -0.0030(10)
C17 0.0122(17) 0.0163(18) 0.0175(19) 0.0000 0.0041(15) 0.0000
O1 0.0267(9) 0.1036(18) 0.0281(14) 0.0000 -0.0042(12) 0.0000
C18 0.0356(13) 0.0341(13) 0.0239(13) 0.0002(9) 0.0044(11) 0.0101(11)

loop_
_atom_site_label
_atom_site_type_symbol
_atom_site_thermal_displace_type
_atom_site_fract_x
_atom_site_fract_y
_atom_site_fract_z
_atom_site_occupancy
_atom_site_U_iso_or_equiv
_atom_site_calc_flag
_atom_site_refinement_flags
_atom_site_disorder_assembly
_atom_site_disorder_group
Ag1 Ag Uani 0.50954(2) 0.75000 -0.07235(5) 1.000 0.0206(1) d STP . .
Ni1 Ni Uani 0.54679(2) 0.75000 0.34762(7) 1.000 0.0109(1) d STP . .
Cl1 Cl Uani 0.59549(4) 0.75000 -0.09687(16) 1.000 0.0298(3) d STP . .
Cl2 Cl Uani 0.45499(2) 0.63546(4) -0.10638(10) 1.000 0.0187(2) d . . .
S1 S Uani 0.73120(4) 0.75000 0.04572(16) 1.000 0.0298(3) d STU . .
N1 N Uani 0.64040(8) 0.68116(13) 0.3750(3) 1.000 0.0135(6) d . . .
N2 N Uani 0.58937(7) 0.60159(12) 0.2625(3) 1.000 0.0120(6) d . . .
N3 N Uani 0.50512(8) 0.59794(13) 0.2990(3) 1.000 0.0122(6) d . . .
N4 N Uani 0.45459(7) 0.68066(13) 0.4047(3) 1.000 0.0127(6) d . . .
C1 C Uani 0.65869(14) 0.75000 0.4640(6) 1.000 0.0161(11) d STP . .
C2 C Uani 0.59391(9) 0.67317(15) 0.3341(4) 1.000 0.0132(7) d . . .
C3 C Uani 0.66618(10) 0.61576(16) 0.3251(4) 1.000 0.0155(7) d . . .
C4 C Uani 0.71397(10) 0.59669(17) 0.3422(4) 1.000 0.0188(8) d . . .
C5 C Uani 0.72740(10) 0.52493(17) 0.2761(4) 1.000 0.0224(8) d . . .
C6 C Uani 0.69484(10) 0.47423(17) 0.1962(4) 1.000 0.0223(9) d . . .
C7 C Uani 0.64693(10) 0.49312(16) 0.1807(4) 1.000 0.0178(8) d . . .
C8 C Uani 0.63354(9) 0.56487(15) 0.2489(4) 1.000 0.0142(7) d . . .
C9 C Uani 0.54505(9) 0.56950(15) 0.1950(4) 1.000 0.0144(7) d . . .
C10 C Uani 0.50003(9) 0.67257(15) 0.3511(4) 1.000 0.0118(7) d . . .
C11 C Uani 0.46223(9) 0.55779(16) 0.3158(4) 1.000 0.0135(7) d . . .
C12 C Uani 0.44969(10) 0.48153(16) 0.2756(4) 1.000 0.0154(7) d . . .
C13 C Uani 0.40247(10) 0.46231(17) 0.3007(4) 1.000 0.0199(8) d . . .
C14 C Uani 0.36944(10) 0.51611(18) 0.3651(4) 1.000 0.0218(8) d . . .
C15 C Uani 0.38241(10) 0.59151(18) 0.4111(4) 1.000 0.0197(8) d . . .
C16 C Uani 0.42969(10) 0.61092(16) 0.3838(4) 1.000 0.0142(7) d . . .
C17 C Uani 0.43618(13) 0.75000 0.4910(5) 1.000 0.0153(10) d STP . .
O1 O Uani 0.78395(13) 0.75000 0.0562(5) 1.000 0.0528(8) d STU . .
C18 C Uani 0.71537(13) 0.6725(2) -0.0996(4) 1.000 0.0312(8) d U . .
H1A H Uiso 0.69390 0.75000 0.45990 1.000 0.0190 c RUP . .
H1B H Uiso 0.64870 0.75000 0.59080 1.000 0.0190 c RUP . .
H4 H Uiso 0.73610 0.63100 0.39630 1.000 0.0230 c RU . .
H5 H Uiso 0.75970 0.50960 0.28530 1.000 0.0270 c RU . .
H6 H Uiso 0.70570 0.42570 0.15130 1.000 0.0270 c RU . .
H7 H Uiso 0.62470 0.45890 0.12650 1.000 0.0210 c RU . .
H9A H Uiso 0.54090 0.58450 0.06830 1.000 0.0170 c RU . .
H9B H Uiso 0.54620 0.51200 0.20140 1.000 0.0170 c RU . .
H12 H Uiso 0.47230 0.44480 0.23330 1.000 0.0180 c RU . .
H13 H Uiso 0.39220 0.41110 0.27330 1.000 0.0240 c RU . .
H14 H Uiso 0.33720 0.50070 0.37790 1.000 0.0260 c RU . .
H15 H Uiso 0.36020 0.62760 0.45840 1.000 0.0240 c RU . .
H17A H Uiso 0.40100 0.75000 0.48460 1.000 0.0180 c RUP . .
H17B H Uiso 0.44550 0.75000 0.61860 1.000 0.0180 c RUP . .
H18A H Uiso 0.68090 0.67250 -0.11790 1.000 0.0470 c RU . .
H18B H Uiso 0.72510 0.62290 -0.04640 1.000 0.0470 c RU . .
H18C H Uiso 0.73140 0.67930 -0.21480 1.000 0.0470 c RU . .

loop_
_atom_type_symbol
_atom_type_description
_atom_type_scat_dispersion_real
_atom_type_scat_dispersion_imag
_atom_type_scat_source
C C 0.0033 0.0016 ' International Tables Vol C Tables 4.2.6.8 and 6.1.1.4'
H H 0.0000 0.0000 ' International Tables Vol C Tables 4.2.6.8 and 6.1.1.4'
Ag Ag -0.8971 1.1015 ' International Tables Vol C Tables 4.2.6.8 and 6.1.1.4'
Cl Cl 0.1484 0.1585 ' International Tables Vol C Tables 4.2.6.8 and 6.1.1.4'
N N 0.0061 0.0033 ' International Tables Vol C Tables 4.2.6.8 and 6.1.1.4'
Ni Ni 0.3393 1.1124 ' International Tables Vol C Tables 4.2.6.8 and 6.1.1.4'
O O 0.0106 0.0060 ' International Tables Vol C Tables 4.2.6.8 and 6.1.1.4'
S S 0.1246 0.1234 ' International Tables Vol C Tables 4.2.6.8 and 6.1.1.4'

loop_
_geom_angle_atom_site_label_1
_geom_angle_atom_site_label_2
_geom_angle_atom_site_label_3
_geom_angle
_geom_angle_site_symmetry_1
_geom_angle_site_symmetry_2
_geom_angle_site_symmetry_3
_geom_angle_publ_flag
Cl1 Ag1 Cl2 127.01(2) . . . yes
Cl1 Ag1 Cl2 127.01(2) . . 8_565 yes
Cl2 Ag1 Cl2 103.40(3) . . 8_565 yes
C2 Ni1 C10 177.66(13) 8_565 . . yes
C10 Ni1 C10 90.69(11) . . 8_565 yes
C2 Ni1 C10 89.79(11) 8_565 . 8_565 yes
C2 Ni1 C2 89.65(11) . . 8_565 yes
C2 Ni1 C10 177.66(13) . . 8_565 yes
C2 Ni1 C10 89.79(11) . . . yes
C18 S1 C18 97.18(16) . . 8_565 yes
O1 S1 C18 106.41(16) . . . yes
O1 S1 C18 106.41(16) . . 8_565 yes
C1 N1 C3 126.7(2) . . . yes
C1 N1 C2 122.0(2) . . . yes
C2 N1 C3 111.2(2) . . . yes
C2 N2 C9 124.5(2) . . . yes
C2 N2 C8 110.9(2) . . . yes
C8 N2 C9 124.4(2) . . . yes
C10 N3 C11 110.7(2) . . . yes
C9 N3 C10 123.9(2) . . . yes
C9 N3 C11 123.4(2) . . . yes
C16 N4 C17 125.2(2) . . . yes
C10 N4 C16 110.7(2) . . . yes
C10 N4 C17 123.8(2) . . . yes
N1 C1 N1 109.2(3) . . 8_565 yes
Ni1 C2 N2 126.72(19) . . . yes
Ni1 C2 N1 127.0(2) . . . yes
N1 C2 N2 106.0(2) . . . yes
C4 C3 C8 121.9(3) . . . no
N1 C3 C8 106.0(2) . . . yes
N1 C3 C4 132.2(3) . . . yes
C3 C4 C5 116.2(3) . . . no
C4 C5 C6 122.0(3) . . . no
C5 C6 C7 121.6(3) . . . no
C6 C7 C8 116.1(3) . . . no
C3 C8 C7 122.1(2) . . . no
N2 C8 C3 105.8(2) . . . yes
N2 C8 C7 132.1(2) . . . yes
N2 C9 N3 110.4(2) . . . yes
Ni1 C10 N3 126.7(2) . . . yes
Ni1 C10 N4 126.7(2) . . . yes
N3 C10 N4 106.6(2) . . . yes
C12 C11 C16 122.1(2) . . . no
N3 C11 C16 106.1(2) . . . yes
N3 C11 C12 131.8(2) . . . yes
C11 C12 C13 116.1(3) . . . no
C12 C13 C14 121.9(3) . . . no
C13 C14 C15 121.9(3) . . . no
C14 C15 C16 116.1(3) . . . no
C11 C16 C15 121.8(3) . . . no
N4 C16 C11 106.0(2) . . . yes
N4 C16 C15 132.1(3) . . . yes
N4 C17 N4 110.5(3) . . 8_565 yes
N1 C1 H1B 110.00 8_565 . . no
N1 C1 H1B 110.00 . . . no
H1A C1 H1B 108.00 . . . no
N1 C1 H1A 110.00 . . . no
N1 C1 H1A 110.00 8_565 . . no
C3 C4 H4 122.00 . . . no
C5 C4 H4 122.00 . . . no
C6 C5 H5 119.00 . . . no
C4 C5 H5 119.00 . . . no
C5 C6 H6 119.00 . . . no
C7 C6 H6 119.00 . . . no
C6 C7 H7 122.00 . . . no
C8 C7 H7 122.00 . . . no
N3 C9 H9A 110.00 . . . no
N2 C9 H9A 110.00 . . . no
N2 C9 H9B 110.00 . . . no
H9A C9 H9B 108.00 . . . no
N3 C9 H9B 110.00 . . . no
C11 C12 H12 122.00 . . . no
C13 C12 H12 122.00 . . . no
C14 C13 H13 119.00 . . . no
C12 C13 H13 119.00 . . . no
C15 C14 H14 119.00 . . . no
C13 C14 H14 119.00 . . . no
C14 C15 H15 122.00 . . . no
C16 C15 H15 122.00 . . . no
N4 C17 H17B 110.00 8_565 . . no
N4 C17 H17A 110.00 . . . no
N4 C17 H17B 110.00 . . . no
H17A C17 H17B 108.00 . . . no
N4 C17 H17A 110.00 8_565 . . no
S1 C18 H18A 109.00 . . . no
S1 C18 H18B 110.00 . . . no
S1 C18 H18C 110.00 . . . no
H18A C18 H18B 109.00 . . . no
H18A C18 H18C 109.00 . . . no
H18B C18 H18C 109.00 . . . no

loop_
_geom_bond_atom_site_label_1
_geom_bond_atom_site_label_2
_geom_bond_distance
_geom_bond_site_symmetry_1
_geom_bond_site_symmetry_2
_geom_bond_publ_flag
Ag1 Cl2 2.5103(8) . 8_565 yes
Ag1 Cl1 2.4253(13) . . yes
Ag1 Cl2 2.5103(8) . . yes
Ni1 C2 1.875(3) . . yes
Ni1 C10 1.872(3) . . yes
Ni1 C2 1.875(3) . 8_565 yes
Ni1 C10 1.872(3) . 8_565 yes
S1 O1 1.486(4) . . yes
S1 C18 1.777(3) . . yes
S1 C18 1.777(3) . 8_565 yes
N1 C3 1.390(4) . . yes
N1 C1 1.453(3) . . yes
N1 C2 1.350(3) . . yes
N2 C9 1.454(3) . . yes
N2 C2 1.349(3) . . yes
N2 C8 1.398(3) . . yes
N3 C9 1.452(3) . . yes
N3 C10 1.349(3) . . yes
N3 C11 1.396(3) . . yes
N4 C10 1.347(3) . . yes
N4 C17 1.452(3) . . yes
N4 C16 1.398(4) . . yes
C3 C4 1.390(4) . . no
C3 C8 1.391(4) . . no
C4 C5 1.382(4) . . no
C5 C6 1.399(4) . . no
C6 C7 1.391(4) . . no
C7 C8 1.388(4) . . no
C11 C12 1.391(4) . . no
C11 C16 1.390(4) . . no
C12 C13 1.382(4) . . no
C13 C14 1.397(4) . . no
C14 C15 1.391(4) . . no
C15 C16 1.387(4) . . no
C1 H1A 0.9900 . . no
C1 H1B 0.9900 . . no
C4 H4 0.9500 . . no
C5 H5 0.9500 . . no
C6 H6 0.9500 . . no
C7 H7 0.9500 . . no
C9 H9A 0.9900 . . no
C9 H9B 0.9900 . . no
C12 H12 0.9500 . . no
C13 H13 0.9500 . . no
C14 H14 0.9500 . . no
C15 H15 0.9500 . . no
C17 H17B 0.9900 . . no
C17 H17A 0.9900 . . no
C18 H18A 0.9800 . . no
C18 H18B 0.9800 . . no
C18 H18C 0.9800 . . no

loop_
_geom_hbond_atom_site_label_D
_geom_hbond_atom_site_label_H
_geom_hbond_atom_site_label_A
_geom_hbond_distance_DH
_geom_hbond_distance_HA
_geom_hbond_distance_DA
_geom_hbond_angle_DHA
_geom_hbond_site_symmetry_A
_geom_hbond_publ_flag
C1 H1B Cl1 0.9900 2.7800 3.738(5) 164.00 1_556 yes
C7 H7 Cl2 0.9500 2.7700 3.664(3) 157.00 5_665 yes
C9 H9B Cl2 0.9900 2.6300 3.587(3) 161.00 5_665 yes
C12 H12 Cl2 0.9500 2.6400 3.584(3) 170.00 5_665 yes
C18 H18A Cl1 0.9800 2.7500 3.627(4) 149.00 . yes

loop_
_geom_torsion_atom_site_label_1
_geom_torsion_atom_site_label_2
_geom_torsion_atom_site_label_3
_geom_torsion_atom_site_label_4
_geom_torsion
_geom_torsion_site_symmetry_1
_geom_torsion_site_symmetry_2
_geom_torsion_site_symmetry_3
_geom_torsion_site_symmetry_4
_geom_torsion_publ_flag
C10 Ni1 C2 N1 -160.2(3) . . . . no
C10 Ni1 C2 N2 28.0(3) . . . . no
C2 Ni1 C2 N1 22.0(3) 8_565 . . . no
C2 Ni1 C2 N2 -149.8(3) 8_565 . . . no
C2 Ni1 C10 N3 -18.7(3) . . . . no
C2 Ni1 C10 N4 161.9(3) . . . . no
C10 Ni1 C10 N3 159.0(3) 8_565 . . . no
C10 Ni1 C10 N4 -20.4(3) 8_565 . . . no
C2 N1 C1 N1 -47.8(4) . . . 8_565 no
C3 N1 C1 N1 133.9(3) . . . 8_565 no
C1 N1 C2 Ni1 10.0(4) . . . . no
C1 N1 C2 N2 -176.8(3) . . . . no
C3 N1 C2 Ni1 -171.4(2) . . . . no
C3 N1 C2 N2 1.8(3) . . . . no
C1 N1 C3 C4 -0.3(5) . . . . no
C1 N1 C3 C8 178.6(3) . . . . no
C2 N1 C3 C4 -178.7(3) . . . . no
C2 N1 C3 C8 0.1(3) . . . . no
C8 N2 C2 Ni1 170.2(2) . . . . no
C8 N2 C2 N1 -3.0(3) . . . . no
C9 N2 C2 Ni1 -5.1(4) . . . . no
C9 N2 C2 N1 -178.3(2) . . . . no
C2 N2 C8 C3 3.1(3) . . . . no
C2 N2 C8 C7 -178.0(3) . . . . no
C9 N2 C8 C3 178.4(2) . . . . no
C9 N2 C8 C7 -2.7(5) . . . . no
C2 N2 C9 N3 -33.4(4) . . . . no
C8 N2 C9 N3 151.9(2) . . . . no
C10 N3 C9 N2 43.4(3) . . . . no
C11 N3 C9 N2 -154.4(2) . . . . no
C9 N3 C10 Ni1 -14.1(4) . . . . no
C9 N3 C10 N4 165.4(2) . . . . no
C11 N3 C10 Ni1 -178.3(2) . . . . no
C11 N3 C10 N4 1.2(3) . . . . no
C9 N3 C11 C12 14.0(5) . . . . no
C9 N3 C11 C16 -165.1(2) . . . . no
C10 N3 C11 C12 178.3(3) . . . . no
C10 N3 C11 C16 -0.8(3) . . . . no
C16 N4 C10 Ni1 178.3(2) . . . . no
C16 N4 C10 N3 -1.2(3) . . . . no
C17 N4 C10 Ni1 -8.2(4) . . . . no
C17 N4 C10 N3 172.3(3) . . . . no
C10 N4 C16 C11 0.7(3) . . . . no
C10 N4 C16 C15 -176.3(3) . . . . no
C17 N4 C16 C11 -172.6(3) . . . . no
C17 N4 C16 C15 10.4(5) . . . . no
C10 N4 C17 N4 41.8(4) . . . 8_565 no
C16 N4 C17 N4 -145.7(3) . . . 8_565 no
N1 C3 C4 C5 179.9(3) . . . . no
C8 C3 C4 C5 1.2(4) . . . . no
N1 C3 C8 N2 -1.9(3) . . . . no
N1 C3 C8 C7 179.1(3) . . . . no
C4 C3 C8 N2 177.1(3) . . . . no
C4 C3 C8 C7 -2.0(5) . . . . no
C3 C4 C5 C6 0.1(4) . . . . no
C4 C5 C6 C7 -0.7(5) . . . . no
C5 C6 C7 C8 0.0(4) . . . . no
C6 C7 C8 N2 -177.5(3) . . . . no
C6 C7 C8 C3 1.3(4) . . . . no
N3 C11 C12 C13 -176.5(3) . . . . no
C16 C11 C12 C13 2.4(4) . . . . no
N3 C11 C16 N4 0.0(3) . . . . no
N3 C11 C16 C15 177.4(3) . . . . no
C12 C11 C16 N4 -179.2(3) . . . . no
C12 C11 C16 C15 -1.8(5) . . . . no
C11 C12 C13 C14 -0.9(4) . . . . no
C12 C13 C14 C15 -1.4(5) . . . . no
C13 C14 C15 C16 2.0(4) . . . . no
C14 C15 C16 N4 176.1(3) . . . . no
C14 C15 C16 C11 -0.5(4) . . . . no
